data_7024044
loop_
_publ_author_name
'Bronner, Catherine'
'Baudron, St\'ephane A'
'Hosseini, Mir Wais'
'Strassert, Cristian A.'
'Guenet, Aur\'elie'
'De Cola, Luisa'

_publ_section_title
;
 Dipyrrin based luminescent cyclometallated palladium and platinum
 complexes.
;
_journal_issue 1
_journal_name_full 'Dalton transactions (Cambridge, England : 2003)'
_journal_page_first 180
_journal_page_last 184
_journal_paper_doi 10.1039/b908424j
_journal_volume 39
_journal_year 2010
_chemical_formula_moiety 'C27 H18 N4 Pt'
_chemical_formula_sum 'C27 H18 N4 Pt'
_chemical_formula_weight 593.54
_chemical_name_systematic
;
?
;
_space_group_IT_number 14
_symmetry_cell_setting monoclinic
_symmetry_space_group_name_Hall '-P 2yn'
_symmetry_space_group_name_H-M 'P 1 21/n 1'
_atom_sites_solution_hydrogens geom
_atom_sites_solution_primary direct
_atom_sites_solution_secondary difmap
_audit_creation_method SHELXL-97
_cell_angle_alpha 90.00
_cell_angle_beta 90.177(2)
_cell_angle_gamma 90.00
_cell_formula_units_Z 4
_cell_length_a 7.2660(3)
_cell_length_b 12.5451(4)
_cell_length_c 22.3968(8)
_cell_measurement_reflns_used 5501
_cell_measurement_temperature 173(2)
_cell_measurement_theta_max 26.76
_cell_measurement_theta_min 2.44
_cell_volume 2041.52(13)
_computing_cell_refinement 'Bruker SMART'
_computing_data_collection 'Bruker SMART'
_computing_data_reduction 'Bruker SAINT'
_computing_molecular_graphics 'Bruker SHELXTL'
_computing_publication_material 'Bruker SHELXTL'
_computing_structure_refinement 'Bruker SHELXTL'
_computing_structure_solution 'Bruker SHELXTL'
_diffrn_ambient_temperature 173(2)
_diffrn_measured_fraction_theta_full 0.999
_diffrn_measured_fraction_theta_max 0.999
_diffrn_measurement_device_type 'CCD area detector'
_diffrn_measurement_method 'phi and omega scans'
_diffrn_radiation_monochromator graphite
_diffrn_radiation_source 'fine-focus sealed tube'
_diffrn_radiation_type MoK\a
_diffrn_radiation_wavelength 0.71073
_diffrn_reflns_av_R_equivalents 0.0421
_diffrn_reflns_av_sigmaI/netI 0.0431
_diffrn_reflns_limit_h_max 9
_diffrn_reflns_limit_h_min -9
_diffrn_reflns_limit_k_max 11
_diffrn_reflns_limit_k_min -16
_diffrn_reflns_limit_l_max 29
_diffrn_reflns_limit_l_min -26
_diffrn_reflns_number 18358
_diffrn_reflns_theta_full 27.49
_diffrn_reflns_theta_max 27.49
_diffrn_reflns_theta_min 1.82
_exptl_absorpt_coefficient_mu 6.897
_exptl_absorpt_correction_T_max 0.6084
_exptl_absorpt_correction_T_min 0.3541
_exptl_absorpt_correction_type multi-scan
_exptl_absorpt_process_details sadabs
_exptl_crystal_colour red
_exptl_crystal_density_diffrn 1.931
_exptl_crystal_density_meas ?
_exptl_crystal_density_method 'not measured'
_exptl_crystal_description platelet
_exptl_crystal_F_000 1144
_exptl_crystal_size_max 0.19
_exptl_crystal_size_mid 0.14
_exptl_crystal_size_min 0.08
_refine_diff_density_max 1.269
_refine_diff_density_min -1.222
_refine_diff_density_rms 0.319
_refine_ls_extinction_method none
_refine_ls_goodness_of_fit_ref 1.135
_refine_ls_hydrogen_treatment riding
_refine_ls_matrix_type full
_refine_ls_number_parameters 289
_refine_ls_number_reflns 4688
_refine_ls_number_restraints 0
_refine_ls_restrained_S_all 1.135
_refine_ls_R_factor_all 0.0401
_refine_ls_R_factor_gt 0.0280
_refine_ls_shift/su_max 0.001
_refine_ls_shift/su_mean 0.000
_refine_ls_structure_factor_coef Fsqd
_refine_ls_weighting_details 'calc w=1/[\s^2^(Fo^2^)+(0.0485P)^2^+0.0000P] where P=(Fo^2^+2Fc^2^)/3'
_refine_ls_weighting_scheme calc
_refine_ls_wR_factor_gt 0.0670
_refine_ls_wR_factor_ref 0.0911
_reflns_number_gt 3898
_reflns_number_total 4688
_reflns_threshold_expression >2sigma(I)
_cod_data_source_file b908424j.txt
_cod_data_source_block compound6
_cod_depositor_comments
;
The following automatic conversions were performed:

'_symmetry_cell_setting' value 'Monoclinic' changed to 'monoclinic'
according to /home/saulius/struct/CIF-dictionaries/cif_core.dic
dictionary named 'cif_core.dic' version 2.4.2 from 2011-04-26.

Automatic conversion script
Id: cif_fix_values 1891 2012-01-12 08:04:46Z andrius 

The following automatic conversions were performed:

'_exptl_crystal_density_meas' value 'not measured' was changed to '?'
- the value is perceived as not measured.

Automatic conversion script
Id: cif_fix_values 3008 2015-01-20 13:52:24Z robertas 
;
_cod_original_sg_symbol_H-M 'P2(1)/n '
_cod_database_code 7024044

loop_
_symmetry_equiv_pos_as_xyz
'x, y, z'
'-x+1/2, y+1/2, -z+1/2'
'-x, -y, -z'
'x-1/2, -y-1/2, z-1/2'

loop_
_atom_site_label
_atom_site_type_symbol
_atom_site_fract_x
_atom_site_fract_y
_atom_site_fract_z
_atom_site_U_iso_or_equiv
_atom_site_adp_type
_atom_site_occupancy
_atom_site_symmetry_multiplicity
_atom_site_calc_flag
_atom_site_refinement_flags
C1 C 1.1449(7) -0.1394(4) 0.1561(2) 0.0210(12) Uani 1 1 d .
H1 H 1.0914 -0.1594 0.1920 0.025 Uiso 1 1 calc R
C2 C 1.2960(7) -0.1939(5) 0.1365(3) 0.0260(13) Uani 1 1 d .
H2 H 1.3448 -0.2493 0.1591 0.031 Uiso 1 1 calc R
C3 C 1.3765(7) -0.1660(5) 0.0822(3) 0.0267(13) Uani 1 1 d .
H3 H 1.4750 -0.2049 0.0672 0.032 Uiso 1 1 calc R
C4 C 1.3074(7) -0.0792(5) 0.0510(3) 0.0253(13) Uani 1 1 d .
H4 H 1.3610 -0.0589 0.0151 0.030 Uiso 1 1 calc R
C5 C 1.1572(7) -0.0223(4) 0.0735(3) 0.0177(11) Uani 1 1 d .
C6 C 1.0942(7) 0.0795(4) 0.0508(2) 0.0179(11) Uani 1 1 d .
C7 C 1.1753(7) 0.1341(5) 0.0038(2) 0.0212(12) Uani 1 1 d .
H7 H 1.2636 0.1007 -0.0196 0.025 Uiso 1 1 calc R
C8 C 1.1244(7) 0.2389(5) -0.0084(3) 0.0268(13) Uani 1 1 d .
H8 H 1.1760 0.2754 -0.0404 0.032 Uiso 1 1 calc R
C9 C 0.9967(7) 0.2877(5) 0.0276(3) 0.0261(13) Uani 1 1 d .
H9 H 0.9665 0.3589 0.0216 0.031 Uiso 1 1 calc R
C10 C 0.9130(7) 0.2304(5) 0.0729(2) 0.0222(12) Uani 1 1 d .
H10 H 0.8275 0.2645 0.0971 0.027 Uiso 1 1 calc R
C11 C 0.9521(6) 0.1250(4) 0.0833(2) 0.0115(10) Uani 1 1 d .
C12 C 0.7503(7) -0.1926(4) 0.2005(3) 0.0228(12) Uani 1 1 d .
H12 H 0.8263 -0.2300 0.1745 0.027 Uiso 1 1 calc R
C13 C 0.6606(7) -0.2386(5) 0.2495(3) 0.0255(13) Uani 1 1 d .
H13 H 0.6675 -0.3094 0.2617 0.031 Uiso 1 1 calc R
C14 C 0.5616(7) -0.1594(4) 0.2759(2) 0.0219(12) Uani 1 1 d .
H14 H 0.4888 -0.1654 0.3098 0.026 Uiso 1 1 calc R
C15 C 0.5909(6) -0.0656(4) 0.2414(2) 0.0172(11) Uani 1 1 d .
C16 C 0.4832(7) 0.0281(4) 0.2438(2) 0.0162(11) Uani 1 1 d .
C17 C 0.4790(6) 0.1074(4) 0.1999(2) 0.0165(11) Uani 1 1 d .
C18 C 0.3492(7) 0.1915(4) 0.1935(3) 0.0220(12) Uani 1 1 d .
H18 H 0.2646 0.2134 0.2221 0.026 Uiso 1 1 calc R
C19 C 0.3712(7) 0.2341(5) 0.1380(3) 0.0232(13) Uani 1 1 d .
H19 H 0.3027 0.2888 0.1208 0.028 Uiso 1 1 calc R
C20 C 0.5186(7) 0.1786(4) 0.1120(2) 0.0203(12) Uani 1 1 d .
H20 H 0.5629 0.1921 0.0739 0.024 Uiso 1 1 calc R
C21 C 0.3410(7) 0.0321(4) 0.2919(2) 0.0178(12) Uani 1 1 d .
C22 C 0.3882(7) 0.0334(4) 0.3529(3) 0.0218(13) Uani 1 1 d .
H22 H 0.5112 0.0372 0.3643 0.026 Uiso 1 1 calc R
C23 C 0.2532(8) 0.0291(4) 0.3961(3) 0.0235(13) Uani 1 1 d .
H23 H 0.2852 0.0308 0.4363 0.028 Uiso 1 1 calc R
C24 C 0.0692(8) 0.0222(4) 0.3792(3) 0.0199(12) Uani 1 1 d .
C25 C 0.0193(7) 0.0216(4) 0.3189(3) 0.0225(13) Uani 1 1 d .
H25 H -0.1038 0.0167 0.3078 0.027 Uiso 1 1 calc R
C26 C 0.1548(7) 0.0283(4) 0.2763(3) 0.0197(12) Uani 1 1 d .
H26 H 0.1216 0.0303 0.2362 0.024 Uiso 1 1 calc R
C27 C -0.0777(8) 0.0154(5) 0.4227(3) 0.0263(13) Uani 1 1 d .
N1 N 1.0688(6) -0.0559(4) 0.1245(2) 0.0220(10) Uani 1 1 d .
N2 N 0.7132(5) -0.0883(3) 0.19549(19) 0.0164(9) Uani 1 1 d .
N3 N 0.5876(5) 0.1044(3) 0.14813(19) 0.0164(9) Uani 1 1 d .
N4 N -0.1998(8) 0.0105(5) 0.4538(3) 0.0417(15) Uani 1 1 d .
Pt1 Pt 0.82897(2) 0.021791(16) 0.139693(9) 0.01454(8) Uani 1 1 d .

loop_
_atom_site_aniso_label
_atom_site_aniso_U_11
_atom_site_aniso_U_22
_atom_site_aniso_U_33
_atom_site_aniso_U_23
_atom_site_aniso_U_13
_atom_site_aniso_U_12
C1 0.021(3) 0.020(3) 0.022(3) -0.001(2) 0.001(2) -0.003(2)
C2 0.022(3) 0.020(3) 0.037(4) -0.002(3) -0.005(3) 0.001(2)
C3 0.021(3) 0.024(3) 0.036(4) -0.001(3) 0.006(2) 0.001(2)
C4 0.024(3) 0.025(3) 0.027(3) -0.003(3) 0.012(2) -0.005(2)
C5 0.017(2) 0.019(3) 0.017(3) -0.001(2) 0.001(2) -0.005(2)
C6 0.021(2) 0.017(3) 0.016(3) -0.001(2) 0.001(2) -0.003(2)
C7 0.021(3) 0.028(3) 0.015(3) -0.001(2) 0.005(2) -0.003(2)
C8 0.027(3) 0.029(3) 0.025(3) 0.007(3) 0.002(2) -0.003(2)
C9 0.028(3) 0.023(3) 0.027(3) 0.005(3) -0.003(2) -0.003(2)
C10 0.017(2) 0.032(3) 0.017(3) -0.005(2) -0.002(2) -0.003(2)
C11 0.016(2) 0.009(2) 0.010(2) 0.0005(19) 0.0002(18) -0.0026(18)
C12 0.019(2) 0.018(3) 0.032(3) 0.001(3) 0.002(2) 0.000(2)
C13 0.019(3) 0.021(3) 0.036(4) 0.010(3) 0.000(2) 0.002(2)
C14 0.017(2) 0.028(3) 0.021(3) 0.005(2) 0.001(2) -0.004(2)
C15 0.014(2) 0.019(3) 0.018(3) -0.001(2) 0.000(2) 0.000(2)
C16 0.012(2) 0.025(3) 0.012(3) -0.002(2) 0.001(2) -0.005(2)
C17 0.014(2) 0.020(3) 0.016(3) -0.003(2) 0.001(2) 0.000(2)
C18 0.018(2) 0.020(3) 0.028(3) -0.005(2) 0.002(2) 0.001(2)
C19 0.017(2) 0.021(3) 0.032(3) 0.003(2) -0.002(2) 0.005(2)
C20 0.019(2) 0.022(3) 0.020(3) 0.005(2) 0.000(2) -0.001(2)
C21 0.017(2) 0.020(3) 0.017(3) -0.001(2) 0.002(2) 0.001(2)
C22 0.014(2) 0.032(4) 0.019(3) -0.002(2) -0.002(2) -0.002(2)
C23 0.028(3) 0.029(4) 0.013(3) 0.001(2) 0.002(2) 0.000(2)
C24 0.022(3) 0.020(3) 0.018(3) 0.000(2) 0.006(2) -0.001(2)
C25 0.014(2) 0.028(3) 0.026(3) 0.000(3) 0.001(2) 0.000(2)
C26 0.017(2) 0.027(3) 0.016(3) -0.003(2) -0.001(2) -0.004(2)
C27 0.023(3) 0.037(4) 0.019(3) -0.001(3) 0.003(2) 0.001(2)
N1 0.018(2) 0.027(3) 0.021(3) -0.002(2) -0.0020(19) 0.000(2)
N2 0.016(2) 0.015(2) 0.018(2) 0.0017(18) -0.0016(17) 0.0021(16)
N3 0.0158(19) 0.017(2) 0.016(2) -0.0010(19) 0.0021(17) 0.0005(17)
N4 0.033(3) 0.062(4) 0.030(3) 0.003(3) 0.011(3) -0.006(3)
Pt1 0.01437(11) 0.01613(14) 0.01315(12) -0.00022(8) 0.00251(8) 0.00084(7)

loop_
_atom_type_symbol
_atom_type_description
_atom_type_scat_dispersion_real
_atom_type_scat_dispersion_imag
_atom_type_scat_source
C C 0.0033 0.0016 'International Tables Vol C Tables 4.2.6.8 and 6.1.1.4'
H H 0.0000 0.0000 'International Tables Vol C Tables 4.2.6.8 and 6.1.1.4'
N N 0.0061 0.0033 'International Tables Vol C Tables 4.2.6.8 and 6.1.1.4'
Pt Pt -1.7033 8.3905 'International Tables Vol C Tables 4.2.6.8 and 6.1.1.4'

loop_
_geom_angle_atom_site_label_1
_geom_angle_atom_site_label_2
_geom_angle_atom_site_label_3
_geom_angle
C2 C1 N1 122.4(5)
C2 C1 H1 118.8
N1 C1 H1 118.8
C1 C2 C3 119.6(6)
C1 C2 H2 120.2
C3 C2 H2 120.2
C4 C3 C2 119.0(5)
C4 C3 H3 120.5
C2 C3 H3 120.5
C3 C4 C5 120.0(5)
C3 C4 H4 120.0
C5 C4 H4 120.0
N1 C5 C4 120.6(5)
N1 C5 C6 114.3(4)
C4 C5 C6 124.8(5)
C11 C6 C7 120.7(5)
C11 C6 C5 114.5(4)
C7 C6 C5 124.5(5)
C6 C7 C8 120.1(5)
C6 C7 H7 120.0
C8 C7 H7 120.0
C9 C8 C7 119.0(5)
C9 C8 H8 120.5
C7 C8 H8 120.5
C8 C9 C10 119.8(5)
C8 C9 H9 120.1
C10 C9 H9 120.1
C11 C10 C9 122.2(5)
C11 C10 H10 118.9
C9 C10 H10 118.9
C10 C11 C6 117.6(4)
C10 C11 Pt1 129.1(4)
C6 C11 Pt1 113.3(3)
N2 C12 C13 111.9(5)
N2 C12 H12 124.0
C13 C12 H12 124.0
C14 C13 C12 106.6(5)
C14 C13 H13 126.7
C12 C13 H13 126.7
C13 C14 C15 106.8(5)
C13 C14 H14 126.6
C15 C14 H14 126.6
N2 C15 C16 123.6(5)
N2 C15 C14 109.2(5)
C16 C15 C14 125.7(5)
C17 C16 C15 125.2(5)
C17 C16 C21 117.9(5)
C15 C16 C21 116.0(5)
C16 C17 N3 123.3(5)
C16 C17 C18 127.6(4)
N3 C17 C18 108.2(5)
C19 C18 C17 107.6(5)
C19 C18 H18 126.2
C17 C18 H18 126.2
C18 C19 C20 105.9(5)
C18 C19 H19 127.0
C20 C19 H19 127.0
N3 C20 C19 112.5(5)
N3 C20 H20 123.8
C19 C20 H20 123.8
C26 C21 C22 118.3(5)
C26 C21 C16 119.3(5)
C22 C21 C16 122.2(5)
C23 C22 C21 120.5(5)
C23 C22 H22 119.7
C21 C22 H22 119.7
C22 C23 C24 119.8(5)
C22 C23 H23 120.1
C24 C23 H23 120.1
C23 C24 C25 120.6(5)
C23 C24 C27 122.1(5)
C25 C24 C27 117.3(5)
C26 C25 C24 119.1(5)
C26 C25 H25 120.5
C24 C25 H25 120.5
C25 C26 C21 121.6(6)
C25 C26 H26 119.2
C21 C26 H26 119.2
N4 C27 C24 175.8(7)
C5 N1 C1 118.1(4)
C5 N1 Pt1 113.3(4)
C1 N1 Pt1 128.5(4)
C12 N2 C15 105.5(4)
C12 N2 Pt1 128.8(4)
C15 N2 Pt1 125.3(3)
C20 N3 C17 105.7(4)
C20 N3 Pt1 128.3(3)
C17 N3 Pt1 125.0(3)
C11 Pt1 N1 79.66(19)
C11 Pt1 N2 177.20(17)
N1 Pt1 N2 97.65(17)
C11 Pt1 N3 96.57(18)
N1 Pt1 N3 175.41(17)
N2 Pt1 N3 86.08(16)

loop_
_geom_bond_atom_site_label_1
_geom_bond_atom_site_label_2
_geom_bond_distance
C1 C2 1.367(7)
C1 N1 1.379(7)
C1 H1 0.9300
C2 C3 1.395(7)
C2 H2 0.9300
C3 C4 1.386(8)
C3 H3 0.9300
C4 C5 1.399(7)
C4 H4 0.9300
C5 N1 1.378(7)
C5 C6 1.448(8)
C6 C11 1.387(6)
C6 C7 1.390(7)
C7 C8 1.392(8)
C7 H7 0.9300
C8 C9 1.375(8)
C8 H8 0.9300
C9 C10 1.386(7)
C9 H9 0.9300
C10 C11 1.371(7)
C10 H10 0.9300
C11 Pt1 2.021(5)
C12 N2 1.340(7)
C12 C13 1.403(7)
C12 H12 0.9300
C13 C14 1.362(8)
C13 H13 0.9300
C14 C15 1.424(7)
C14 H14 0.9300
C15 N2 1.391(6)
C15 C16 1.413(8)
C16 C17 1.399(7)
C16 C21 1.496(7)
C17 N3 1.404(6)
C17 C18 1.421(7)
C18 C19 1.364(7)
C18 H18 0.9300
C19 C20 1.405(7)
C19 H19 0.9300
C20 N3 1.329(7)
C20 H20 0.9300
C21 C26 1.397(7)
C21 C22 1.409(8)
C22 C23 1.380(8)
C22 H22 0.9300
C23 C24 1.391(8)
C23 H23 0.9300
C24 C25 1.397(8)
C24 C27 1.449(8)
C25 C26 1.376(8)
C25 H25 0.9300
C26 H26 0.9300
C27 N4 1.132(8)
N1 Pt1 2.027(4)
N2 Pt1 2.045(4)
N3 Pt1 2.047(4)
